data_1529545
loop_
_publ_author_name
'Aleksandrova, M.M.'
'Dmitriev, G.A.'
'Avojan, R.L.'

_publ_section_title
;
 The probable model of the crystal structure of the twobase calcium
 hypochlorite
;
_journal_name_full 'Armyanskii Khimicheskii Zhurnal'
_journal_page_first 380
_journal_page_last 386
_journal_volume 21
_journal_year 1968
_chemical_formula_sum 'Ca3 Cl2 H4 O6'
_chemical_name_systematic 'Ca (O Cl)2 (Ca (O H)2)2'
_space_group_IT_number 157
_symmetry_space_group_name_Hall 'P 3 -2'
_symmetry_space_group_name_H-M 'P 3 1 m'
_cell_angle_alpha 90
_cell_angle_beta 90
_cell_angle_gamma 120
_cell_formula_units_Z 1
_cell_length_a 6.31
_cell_length_b 6.31
_cell_length_c 6.49
_cell_volume 223.787
_citation_journal_id_ASTM AYKZAN
_cod_data_source_file Aleksandrova_AYKZAN_1968_1747.cif
_cod_data_source_block H4Ca3Cl2O6
_cod_original_cell_volume 223.7866
_cod_original_formula_sum 'H4 Ca3 Cl2 O6'
_cod_database_code 1529545

loop_
_symmetry_equiv_pos_as_xyz
x,y,z
-y,x-y,z
-x+y,-x,z
y,x,z
-x,-x+y,z
x-y,-y,z

loop_
_atom_site_label
_atom_site_type_symbol
_atom_site_fract_x
_atom_site_fract_y
_atom_site_fract_z
_atom_site_occupancy
_atom_site_U_iso_or_equiv
O3 O-2 0.3333 0 0.787 1 0.0
O2 O-2 0.3333 0.6667 0.213 1 0.0
Cl1 Cl+1 0.3333 0.6667 0.536 1 0.0
Ca1 Ca+2 0.6667 0 0 1 0.0
O1 O-2 0 0 0.213 1 0.0
